data_7157072
loop_
_publ_author_name
'Zhu, Jindong'
'Fang, Shuaishuai'
'Jin, Shiyi'
'Ma, Rui'
'Lu, Tao'
'Du, Ding'

_publ_section_title
;
 Application of isatin-derived saturated esters in the synthesis of
 3,3'-spirooxindole \g-butyrolactams.
;
_journal_issue 38
_journal_name_full 'Organic &amp; biomolecular chemistry'
_journal_page_first 8745
_journal_page_last 8748
_journal_paper_doi 10.1039/c9ob01347d
_journal_volume 17
_journal_year 2019
_chemical_formula_sum 'C31 H29 N3 O5'
_chemical_formula_weight 523.57
_space_group_crystal_system monoclinic
_space_group_IT_number 7
_space_group_name_Hall 'P -2yac'
_space_group_name_H-M_alt 'P 1 n 1'
_symmetry_space_group_name_Hall 'P -2yac'
_symmetry_space_group_name_H-M 'P 1 n 1'
_atom_sites_solution_hydrogens geom
_audit_creation_method SHELXL-2014/7
_audit_update_record
;
2019-05-05 deposited with the CCDC.    2019-09-12 downloaded from the CCDC.
;
_cell_angle_alpha 90
_cell_angle_beta 106.87(3)
_cell_angle_gamma 90
_cell_formula_units_Z 2
_cell_length_a 9.3940(19)
_cell_length_b 10.781(2)
_cell_length_c 13.904(3)
_cell_measurement_reflns_used 25
_cell_measurement_temperature 298(2)
_cell_measurement_theta_max 12
_cell_measurement_theta_min 9
_cell_volume 1347.6(5)
_computing_structure_refinement 'SHELXL-2014/7 (Sheldrick, 2014)'
_diffrn_ambient_temperature 298(2)
_diffrn_measured_fraction_theta_full 1.000
_diffrn_measured_fraction_theta_max 0.995
_diffrn_measurement_device_type 'Nonius CAD4'
_diffrn_measurement_method \w/2\q
_diffrn_radiation_type MoK\a
_diffrn_radiation_wavelength 0.71073
_diffrn_reflns_av_R_equivalents 0.00
_diffrn_reflns_av_unetI/netI 0.0508
_diffrn_reflns_Laue_measured_fraction_full 1.000
_diffrn_reflns_Laue_measured_fraction_max 0.995
_diffrn_reflns_limit_h_max 11
_diffrn_reflns_limit_h_min 0
_diffrn_reflns_limit_k_max 13
_diffrn_reflns_limit_k_min 0
_diffrn_reflns_limit_l_max 16
_diffrn_reflns_limit_l_min -16
_diffrn_reflns_number 2626
_diffrn_reflns_point_group_measured_fraction_full 0.533
_diffrn_reflns_point_group_measured_fraction_max 0.531
_diffrn_reflns_theta_full 25.242
_diffrn_reflns_theta_max 25.378
_diffrn_reflns_theta_min 1.889
_exptl_absorpt_coefficient_mu 0.088
_exptl_absorpt_correction_type none
_exptl_crystal_density_diffrn 1.290
_exptl_crystal_description block
_exptl_crystal_F_000 552
_exptl_crystal_size_max 0.300
_exptl_crystal_size_mid 0.200
_exptl_crystal_size_min 0.100
_refine_diff_density_max 0.217
_refine_diff_density_min -0.270
_refine_diff_density_rms 0.060
_refine_ls_abs_structure_details
;
 Flack x determined using 105 quotients [(I+)-(I-)]/[(I+)+(I-)]
 (Parsons, Flack and Wagner, Acta Cryst. B69 (2013) 249-259).
;
_refine_ls_abs_structure_Flack 10.0(10)
_refine_ls_extinction_method none
_refine_ls_goodness_of_fit_ref 1.003
_refine_ls_hydrogen_treatment constr
_refine_ls_matrix_type full
_refine_ls_number_parameters 352
_refine_ls_number_reflns 2626
_refine_ls_number_restraints 2
_refine_ls_restrained_S_all 1.002
_refine_ls_R_factor_all 0.0931
_refine_ls_R_factor_gt 0.0626
_refine_ls_shift/su_max 0.000
_refine_ls_shift/su_mean 0.000
_refine_ls_structure_factor_coef Fsqd
_refine_ls_weighting_details 'w=1/[\s^2^(Fo^2^)+(0.1000P)^2^+0.1500P] where P=(Fo^2^+2Fc^2^)/3'
_refine_ls_weighting_scheme calc
_refine_ls_wR_factor_gt 0.1457
_refine_ls_wR_factor_ref 0.1651
_reflns_Friedel_coverage 0.064
_reflns_Friedel_fraction_full 0.063
_reflns_Friedel_fraction_max 0.064
_reflns_number_gt 1882
_reflns_number_total 2626
_reflns_threshold_expression 'I > 2\s(I)'
_cod_data_source_file c9ob01347d2.cif
_cod_data_source_block x_CCDC1
_cod_depositor_comments 'Adding full bibliography for 7157071--7157072.cif.'
_cod_database_code 7157072
_shelx_shelxl_version_number 2014/7
_shelx_space_group_comment
;
The symmetry employed for this shelxl refinement is uniquely defined
by the following loop, which should always be used as a source of
symmetry information in preference to the above space-group names.
They are only intended as comments.
;
_shelx_estimated_absorpt_t_min 0.974
_shelx_estimated_absorpt_t_max 0.991

loop_
_space_group_symop_operation_xyz
'x, y, z'
'x+1/2, -y, z+1/2'

loop_
_atom_site_label
_atom_site_type_symbol
_atom_site_fract_x
_atom_site_fract_y
_atom_site_fract_z
_atom_site_U_iso_or_equiv
_atom_site_adp_type
_atom_site_occupancy
_atom_site_site_symmetry_order
_atom_site_calc_flag
_atom_site_refinement_flags_posn
_atom_site_refinement_flags_adp
O1 O 0.0653(5) 0.2799(5) 0.2689(4) 0.0681(13) Uani 1 1 d . .
N1 N 0.1902(5) 0.4379(4) 0.3675(3) 0.0459(12) Uani 1 1 d . .
C1 C 0.2586(6) 0.3960(5) 0.2212(4) 0.0408(13) Uani 1 1 d . .
N2 N 0.4006(6) 0.3222(4) 0.1192(3) 0.0455(12) Uani 1 1 d . .
O2 O 0.3035(6) 0.4482(4) -0.0191(3) 0.0716(14) Uani 1 1 d . .
C2 C 0.3434(6) 0.5057(5) 0.2768(4) 0.0428(14) Uani 1 1 d . .
O3 O 0.1658(5) 0.1402(4) 0.1063(3) 0.0573(11) Uani 1 1 d . .
N3 N 0.3081(5) 0.0872(4) 0.2652(3) 0.0450(12) Uani 1 1 d . .
C3 C 0.4416(8) 0.5856(6) 0.2550(5) 0.0621(18) Uani 1 1 d . .
H3A H 0.4728 0.5738 0.1981 0.075 Uiso 1 1 calc R U
O4 O 0.5385(6) 0.2820(5) 0.0117(4) 0.0757(15) Uani 1 1 d . .
C4 C 0.4948(9) 0.6854(6) 0.3192(6) 0.0662(19) Uani 1 1 d . .
H4A H 0.5635 0.7397 0.3056 0.079 Uiso 1 1 calc R U
O5 O 0.5219(6) 0.1439(4) 0.1291(3) 0.0623(12) Uani 1 1 d . .
C5 C 0.4470(9) 0.7040(6) 0.4017(5) 0.067(2) Uani 1 1 d . .
H5A H 0.4839 0.7710 0.4437 0.081 Uiso 1 1 calc R U
C6 C 0.3459(8) 0.6263(5) 0.4240(5) 0.0610(19) Uani 1 1 d . .
H6A H 0.3129 0.6403 0.4800 0.073 Uiso 1 1 calc R U
C7 C 0.2939(7) 0.5262(5) 0.3612(4) 0.0445(14) Uani 1 1 d . .
C8 C 0.1576(7) 0.3623(5) 0.2859(4) 0.0456(14) Uani 1 1 d . .
C9 C 0.1247(8) 0.4261(7) 0.4492(5) 0.0588(17) Uani 1 1 d . .
H9A H 0.0484 0.3626 0.4325 0.071 Uiso 1 1 calc R U
H9B H 0.0774 0.5039 0.4572 0.071 Uiso 1 1 calc R U
C10 C 0.2382(7) 0.3929(5) 0.5474(5) 0.0505(15) Uani 1 1 d . .
C11 C 0.2357(9) 0.4492(7) 0.6360(5) 0.075(2) Uani 1 1 d . .
H11A H 0.1660 0.5109 0.6348 0.090 Uiso 1 1 calc R U
C12 C 0.3361(10) 0.4148(9) 0.7271(6) 0.086(2) Uani 1 1 d . .
H12A H 0.3323 0.4532 0.7862 0.103 Uiso 1 1 calc R U
C13 C 0.4372(9) 0.3276(8) 0.7303(5) 0.078(2) Uani 1 1 d . .
H13A H 0.5019 0.3033 0.7916 0.093 Uiso 1 1 calc R U
C14 C 0.4460(10) 0.2734(8) 0.6425(6) 0.079(2) Uani 1 1 d . .
H14A H 0.5190 0.2146 0.6438 0.095 Uiso 1 1 calc R U
C15 C 0.3460(8) 0.3070(6) 0.5531(5) 0.0650(19) Uani 1 1 d . .
H15A H 0.3523 0.2695 0.4942 0.078 Uiso 1 1 calc R U
C16 C 0.3550(6) 0.2824(5) 0.2077(4) 0.0387(12) Uani 1 1 d . .
C17 C 0.4750(6) 0.2487(5) 0.3027(4) 0.0404(13) Uani 1 1 d . .
C18 C 0.6003(7) 0.3076(6) 0.3578(4) 0.0515(15) Uani 1 1 d . .
H18A H 0.6256 0.3847 0.3376 0.062 Uiso 1 1 calc R U
C19 C 0.6900(8) 0.2523(7) 0.4442(5) 0.0631(18) Uani 1 1 d . .
H19A H 0.7772 0.2909 0.4813 0.076 Uiso 1 1 calc R U
C20 C 0.6480(8) 0.1376(6) 0.4750(5) 0.0598(18) Uani 1 1 d . .
H20A H 0.7070 0.1016 0.5339 0.072 Uiso 1 1 calc R U
C21 C 0.5218(7) 0.0773(6) 0.4202(4) 0.0525(16) Uani 1 1 d . .
H21A H 0.4959 0.0007 0.4409 0.063 Uiso 1 1 calc R U
C22 C 0.4334(6) 0.1329(5) 0.3332(4) 0.0418(13) Uani 1 1 d . .
C23 C 0.2604(6) 0.1629(5) 0.1829(4) 0.0421(13) Uani 1 1 d . .
C24 C 0.2351(8) -0.0289(6) 0.2733(5) 0.0646(19) Uani 1 1 d . .
H24A H 0.1498 -0.0390 0.2157 0.097 Uiso 1 1 calc R U
H24B H 0.3030 -0.0963 0.2762 0.097 Uiso 1 1 calc R U
H24C H 0.2040 -0.0285 0.3332 0.097 Uiso 1 1 calc R U
C25 C 0.1806(7) 0.4304(6) 0.1104(4) 0.0524(16) Uani 1 1 d . .
H25A H 0.0934 0.3791 0.0828 0.063 Uiso 1 1 calc R U
H25B H 0.1510 0.5170 0.1043 0.063 Uiso 1 1 calc R U
C26 C 0.2956(8) 0.4061(5) 0.0593(4) 0.0517(16) Uani 1 1 d . .
C27 C 0.4916(7) 0.2492(6) 0.0787(4) 0.0520(15) Uani 1 1 d . .
C28 C 0.6254(9) 0.0517(7) 0.1065(6) 0.070(2) Uani 1 1 d . .
C29 C 0.5619(14) 0.0061(9) -0.0008(7) 0.127(4) Uani 1 1 d . .
H29A H 0.4646 -0.0278 -0.0093 0.190 Uiso 1 1 calc R U
H29B H 0.5554 0.0742 -0.0464 0.190 Uiso 1 1 calc R U
H29C H 0.6258 -0.0568 -0.0145 0.190 Uiso 1 1 calc R U
C30 C 0.7744(12) 0.1042(9) 0.1220(11) 0.132(4) Uani 1 1 d . .
H30A H 0.8385 0.0426 0.1068 0.198 Uiso 1 1 calc R U
H30B H 0.7684 0.1744 0.0786 0.198 Uiso 1 1 calc R U
H30C H 0.8137 0.1299 0.1907 0.198 Uiso 1 1 calc R U
C31 C 0.6176(14) -0.0527(8) 0.1793(8) 0.126(4) Uani 1 1 d . .
H31A H 0.5170 -0.0820 0.1645 0.189 Uiso 1 1 calc R U
H31B H 0.6812 -0.1195 0.1723 0.189 Uiso 1 1 calc R U
H31C H 0.6495 -0.0219 0.2470 0.189 Uiso 1 1 calc R U

loop_
_atom_site_aniso_label
_atom_site_aniso_U_11
_atom_site_aniso_U_22
_atom_site_aniso_U_33
_atom_site_aniso_U_23
_atom_site_aniso_U_13
_atom_site_aniso_U_12
O1 0.071(3) 0.066(3) 0.073(3) -0.023(2) 0.030(3) -0.018(3)
N1 0.060(3) 0.042(3) 0.036(2) -0.007(2) 0.014(2) 0.007(2)
C1 0.049(3) 0.035(3) 0.036(3) -0.005(2) 0.009(3) 0.001(3)
N2 0.064(3) 0.036(2) 0.038(2) 0.0071(19) 0.017(2) 0.002(2)
O2 0.104(4) 0.066(3) 0.044(2) 0.024(2) 0.020(2) 0.014(3)
C2 0.056(3) 0.027(3) 0.036(3) 0.000(2) 0.001(3) 0.007(3)
O3 0.079(3) 0.044(2) 0.039(2) -0.0099(18) 0.002(2) -0.005(2)
N3 0.064(3) 0.032(2) 0.040(2) 0.001(2) 0.016(2) -0.004(2)
C3 0.083(5) 0.042(3) 0.056(4) 0.004(3) 0.012(4) -0.007(4)
O4 0.107(4) 0.068(3) 0.074(3) 0.023(2) 0.061(3) 0.011(3)
C4 0.079(5) 0.039(4) 0.073(5) 0.013(3) 0.009(4) -0.013(4)
O5 0.100(3) 0.039(2) 0.063(3) 0.016(2) 0.047(3) 0.020(2)
C5 0.094(6) 0.031(3) 0.056(4) 0.002(3) -0.012(4) 0.002(4)
C6 0.091(5) 0.033(3) 0.044(3) -0.008(3) -0.004(3) 0.006(4)
C7 0.052(3) 0.040(3) 0.036(3) -0.002(2) 0.006(3) 0.010(3)
C8 0.045(3) 0.041(3) 0.045(3) -0.006(3) 0.003(3) 0.003(3)
C9 0.069(4) 0.061(4) 0.052(3) -0.002(3) 0.029(3) 0.014(3)
C10 0.065(4) 0.044(3) 0.047(3) -0.001(3) 0.023(3) 0.001(3)
C11 0.095(5) 0.081(5) 0.051(4) -0.013(4) 0.024(4) 0.023(4)
C12 0.103(6) 0.101(6) 0.053(4) -0.010(4) 0.018(5) 0.001(6)
C13 0.087(6) 0.086(6) 0.050(4) 0.024(4) 0.004(4) -0.007(5)
C14 0.092(6) 0.072(5) 0.073(5) 0.019(4) 0.022(5) 0.016(4)
C15 0.093(5) 0.057(4) 0.047(3) 0.004(3) 0.023(4) 0.015(4)
C16 0.048(3) 0.038(3) 0.031(3) 0.001(2) 0.013(2) -0.002(3)
C17 0.054(3) 0.032(3) 0.037(3) 0.003(2) 0.017(3) 0.000(3)
C18 0.057(4) 0.047(3) 0.047(3) 0.005(3) 0.009(3) -0.001(3)
C19 0.056(4) 0.065(4) 0.058(4) 0.004(3) 0.000(3) 0.000(3)
C20 0.067(4) 0.064(4) 0.043(3) 0.012(3) 0.007(3) 0.016(4)
C21 0.072(4) 0.040(3) 0.045(3) 0.010(3) 0.017(3) 0.007(3)
C22 0.058(4) 0.033(3) 0.037(3) 0.003(2) 0.017(3) 0.006(3)
C23 0.054(4) 0.036(3) 0.040(3) 0.001(2) 0.020(3) 0.005(3)
C24 0.084(5) 0.047(4) 0.063(4) 0.004(3) 0.022(4) -0.019(4)
C25 0.063(4) 0.046(3) 0.039(3) 0.001(3) -0.001(3) 0.015(3)
C26 0.077(4) 0.036(3) 0.040(3) 0.005(3) 0.013(3) 0.001(3)
C27 0.069(4) 0.045(3) 0.047(3) 0.002(3) 0.025(3) 0.000(3)
C28 0.087(5) 0.053(4) 0.091(5) 0.014(4) 0.057(4) 0.019(4)
C29 0.203(12) 0.090(7) 0.109(8) -0.029(6) 0.079(8) 0.018(8)
C30 0.098(7) 0.089(7) 0.217(13) 0.027(8) 0.058(8) 0.024(6)
C31 0.206(12) 0.069(5) 0.149(9) 0.058(6) 0.125(9) 0.071(7)

loop_
_atom_type_symbol
_atom_type_description
_atom_type_scat_dispersion_real
_atom_type_scat_dispersion_imag
_atom_type_scat_source
C C 0.0033 0.0016 'International Tables Vol C Tables 4.2.6.8 and 6.1.1.4'
H H 0.0000 0.0000 'International Tables Vol C Tables 4.2.6.8 and 6.1.1.4'
N N 0.0061 0.0033 'International Tables Vol C Tables 4.2.6.8 and 6.1.1.4'
O O 0.0106 0.0060 'International Tables Vol C Tables 4.2.6.8 and 6.1.1.4'

loop_
_geom_angle_atom_site_label_1
_geom_angle_atom_site_label_2
_geom_angle_atom_site_label_3
_geom_angle
C8 N1 C7 110.6(5)
C8 N1 C9 124.0(5)
C7 N1 C9 125.4(5)
C2 C1 C8 102.1(4)
C2 C1 C25 110.5(5)
C8 C1 C25 116.6(5)
C2 C1 C16 116.0(5)
C8 C1 C16 111.3(4)
C25 C1 C16 101.0(4)
C27 N2 C26 121.7(5)
C27 N2 C16 122.1(5)
C26 N2 C16 110.8(5)
C3 C2 C7 120.0(5)
C3 C2 C1 132.4(6)
C7 C2 C1 107.4(5)
C22 N3 C23 111.7(4)
C22 N3 C24 126.1(5)
C23 N3 C24 122.2(5)
C2 C3 C4 119.1(7)
C2 C3 H3A 120.4
C4 C3 H3A 120.4
C5 C4 C3 120.5(7)
C5 C4 H4A 119.8
C3 C4 H4A 119.8
C27 O5 C28 121.0(5)
C4 C5 C6 121.4(6)
C4 C5 H5A 119.3
C6 C5 H5A 119.3
C5 C6 C7 118.4(7)
C5 C6 H6A 120.8
C7 C6 H6A 120.8
N1 C7 C6 128.5(6)
N1 C7 C2 110.9(5)
C6 C7 C2 120.6(6)
O1 C8 N1 125.2(6)
O1 C8 C1 126.1(5)
N1 C8 C1 108.7(5)
N1 C9 C10 112.4(5)
N1 C9 H9A 109.1
C10 C9 H9A 109.1
N1 C9 H9B 109.1
C10 C9 H9B 109.1
H9A C9 H9B 107.9
C15 C10 C11 117.0(6)
C15 C10 C9 122.2(5)
C11 C10 C9 120.8(6)
C10 C11 C12 120.8(7)
C10 C11 H11A 119.6
C12 C11 H11A 119.6
C13 C12 C11 120.5(7)
C13 C12 H12A 119.7
C11 C12 H12A 119.7
C12 C13 C14 119.8(7)
C12 C13 H13A 120.1
C14 C13 H13A 120.1
C15 C14 C13 119.3(8)
C15 C14 H14A 120.3
C13 C14 H14A 120.3
C10 C15 C14 122.4(6)
C10 C15 H15A 118.8
C14 C15 H15A 118.8
N2 C16 C17 118.3(5)
N2 C16 C23 110.0(4)
C17 C16 C23 103.2(4)
N2 C16 C1 100.9(4)
C17 C16 C1 113.2(4)
C23 C16 C1 111.4(4)
C18 C17 C22 120.9(5)
C18 C17 C16 133.2(5)
C22 C17 C16 105.9(5)
C17 C18 C19 119.7(6)
C17 C18 H18A 120.1
C19 C18 H18A 120.1
C18 C19 C20 119.4(6)
C18 C19 H19A 120.3
C20 C19 H19A 120.3
C21 C20 C19 121.4(6)
C21 C20 H20A 119.3
C19 C20 H20A 119.3
C20 C21 C22 118.8(6)
C20 C21 H21A 120.6
C22 C21 H21A 120.6
N3 C22 C21 128.5(5)
N3 C22 C17 111.6(5)
C21 C22 C17 119.7(5)
O3 C23 N3 126.8(5)
O3 C23 C16 126.7(5)
N3 C23 C16 106.4(5)
N3 C24 H24A 109.5
N3 C24 H24B 109.5
H24A C24 H24B 109.5
N3 C24 H24C 109.5
H24A C24 H24C 109.5
H24B C24 H24C 109.5
C26 C25 C1 103.6(5)
C26 C25 H25A 111.0
C1 C25 H25A 111.0
C26 C25 H25B 111.0
C1 C25 H25B 111.0
H25A C25 H25B 109.0
O2 C26 N2 124.0(6)
O2 C26 C25 127.9(6)
N2 C26 C25 108.1(5)
O4 C27 O5 126.7(6)
O4 C27 N2 123.8(6)
O5 C27 N2 109.5(5)
C30 C28 O5 111.4(7)
C30 C28 C29 110.8(9)
O5 C28 C29 109.2(7)
C30 C28 C31 114.5(9)
O5 C28 C31 101.0(5)
C29 C28 C31 109.4(8)
C28 C29 H29A 109.5
C28 C29 H29B 109.5
H29A C29 H29B 109.5
C28 C29 H29C 109.5
H29A C29 H29C 109.5
H29B C29 H29C 109.5
C28 C30 H30A 109.5
C28 C30 H30B 109.5
H30A C30 H30B 109.5
C28 C30 H30C 109.5
H30A C30 H30C 109.5
H30B C30 H30C 109.5
C28 C31 H31A 109.5
C28 C31 H31B 109.5
H31A C31 H31B 109.5
C28 C31 H31C 109.5
H31A C31 H31C 109.5
H31B C31 H31C 109.5

loop_
_geom_bond_atom_site_label_1
_geom_bond_atom_site_label_2
_geom_bond_distance
O1 C8 1.216(7)
N1 C8 1.358(7)
N1 C7 1.383(8)
N1 C9 1.446(8)
C1 C2 1.508(8)
C1 C8 1.529(8)
C1 C25 1.547(8)
C1 C16 1.566(8)
N2 C27 1.396(8)
N2 C26 1.416(8)
N2 C16 1.479(7)
O2 C26 1.203(7)
C2 C3 1.359(9)
C2 C7 1.399(8)
O3 C23 1.198(7)
N3 C22 1.370(7)
N3 C23 1.370(7)
N3 C24 1.447(7)
C3 C4 1.395(9)
C3 H3A 0.9300
O4 C27 1.194(7)
C4 C5 1.362(11)
C4 H4A 0.9300
O5 C27 1.321(7)
O5 C28 1.487(8)
C5 C6 1.369(11)
C5 H5A 0.9300
C6 C7 1.385(8)
C6 H6A 0.9300
C9 C10 1.511(9)
C9 H9A 0.9700
C9 H9B 0.9700
C10 C15 1.358(9)
C10 C11 1.379(9)
C11 C12 1.392(10)
C11 H11A 0.9300
C12 C13 1.328(12)
C12 H12A 0.9300
C13 C14 1.377(11)
C13 H13A 0.9300
C14 C15 1.371(10)
C14 H14A 0.9300
C15 H15A 0.9300
C16 C17 1.511(7)
C16 C23 1.546(8)
C17 C18 1.361(8)
C17 C22 1.410(7)
C18 C19 1.385(9)
C18 H18A 0.9300
C19 C20 1.402(10)
C19 H19A 0.9300
C20 C21 1.373(9)
C20 H20A 0.9300
C21 C22 1.388(8)
C21 H21A 0.9300
C24 H24A 0.9600
C24 H24B 0.9600
C24 H24C 0.9600
C25 C26 1.479(9)
C25 H25A 0.9700
C25 H25B 0.9700
C28 C30 1.466(13)
C28 C29 1.518(11)
C28 C31 1.530(10)
C29 H29A 0.9600
C29 H29B 0.9600
C29 H29C 0.9600
C30 H30A 0.9600
C30 H30B 0.9600
C30 H30C 0.9600
C31 H31A 0.9600
C31 H31B 0.9600
C31 H31C 0.9600

loop_
_geom_torsion_atom_site_label_1
_geom_torsion_atom_site_label_2
_geom_torsion_atom_site_label_3
_geom_torsion_atom_site_label_4
_geom_torsion
C8 C1 C2 C3 -173.7(6)
C25 C1 C2 C3 -49.1(8)
C16 C1 C2 C3 65.1(8)
C8 C1 C2 C7 0.6(5)
C25 C1 C2 C7 125.2(5)
C16 C1 C2 C7 -120.6(5)
C7 C2 C3 C4 1.8(9)
C1 C2 C3 C4 175.5(6)
C2 C3 C4 C5 -1.2(10)
C3 C4 C5 C6 -0.1(10)
C4 C5 C6 C7 0.8(9)
C8 N1 C7 C6 173.7(6)
C9 N1 C7 C6 -6.4(9)
C8 N1 C7 C2 -4.7(6)
C9 N1 C7 C2 175.2(5)
C5 C6 C7 N1 -178.5(6)
C5 C6 C7 C2 -0.2(8)
C3 C2 C7 N1 177.4(5)
C1 C2 C7 N1 2.3(6)
C3 C2 C7 C6 -1.1(8)
C1 C2 C7 C6 -176.2(5)
C7 N1 C8 O1 -176.4(6)
C9 N1 C8 O1 3.7(9)
C7 N1 C8 C1 5.0(6)
C9 N1 C8 C1 -174.9(5)
C2 C1 C8 O1 178.1(6)
C25 C1 C8 O1 57.6(8)
C16 C1 C8 O1 -57.6(7)
C2 C1 C8 N1 -3.3(6)
C25 C1 C8 N1 -123.8(5)
C16 C1 C8 N1 121.0(5)
C8 N1 C9 C10 115.4(6)
C7 N1 C9 C10 -64.5(8)
N1 C9 C10 C15 -42.4(9)
N1 C9 C10 C11 137.9(7)
C15 C10 C11 C12 -2.5(11)
C9 C10 C11 C12 177.2(8)
C10 C11 C12 C13 0.5(14)
C11 C12 C13 C14 2.0(14)
C12 C13 C14 C15 -2.5(13)
C11 C10 C15 C14 2.0(10)
C9 C10 C15 C14 -177.7(7)
C13 C14 C15 C10 0.5(12)
C27 N2 C16 C17 55.3(7)
C26 N2 C16 C17 -150.3(5)
C27 N2 C16 C23 -62.9(6)
C26 N2 C16 C23 91.5(5)
C27 N2 C16 C1 179.4(5)
C26 N2 C16 C1 -26.2(5)
C2 C1 C16 N2 -82.1(5)
C8 C1 C16 N2 161.7(4)
C25 C1 C16 N2 37.3(5)
C2 C1 C16 C17 45.3(6)
C8 C1 C16 C17 -70.8(6)
C25 C1 C16 C17 164.8(5)
C2 C1 C16 C23 161.1(4)
C8 C1 C16 C23 45.0(6)
C25 C1 C16 C23 -79.4(5)
N2 C16 C17 C18 51.2(9)
C23 C16 C17 C18 173.0(6)
C1 C16 C17 C18 -66.5(8)
N2 C16 C17 C22 -130.5(5)
C23 C16 C17 C22 -8.8(5)
C1 C16 C17 C22 111.8(5)
C22 C17 C18 C19 1.2(9)
C16 C17 C18 C19 179.3(6)
C17 C18 C19 C20 -1.7(10)
C18 C19 C20 C21 1.6(10)
C19 C20 C21 C22 -1.0(9)
C23 N3 C22 C21 -173.3(6)
C24 N3 C22 C21 3.9(9)
C23 N3 C22 C17 3.1(6)
C24 N3 C22 C17 -179.8(6)
C20 C21 C22 N3 176.5(6)
C20 C21 C22 C17 0.4(8)
C18 C17 C22 N3 -177.3(5)
C16 C17 C22 N3 4.2(6)
C18 C17 C22 C21 -0.6(8)
C16 C17 C22 C21 -179.1(5)
C22 N3 C23 O3 170.2(5)
C24 N3 C23 O3 -7.1(9)
C22 N3 C23 C16 -8.7(6)
C24 N3 C23 C16 174.0(5)
N2 C16 C23 O3 -41.2(7)
C17 C16 C23 O3 -168.4(6)
C1 C16 C23 O3 69.8(7)
N2 C16 C23 N3 137.7(5)
C17 C16 C23 N3 10.6(5)
C1 C16 C23 N3 -111.2(5)
C2 C1 C25 C26 87.1(5)
C8 C1 C25 C26 -157.0(5)
C16 C1 C25 C26 -36.2(5)
C27 N2 C26 O2 -22.3(9)
C16 N2 C26 O2 -176.8(6)
C27 N2 C26 C25 157.9(5)
C16 N2 C26 C25 3.4(6)
C1 C25 C26 O2 -158.3(6)
C1 C25 C26 N2 21.4(6)
C28 O5 C27 O4 0.9(11)
C28 O5 C27 N2 -175.8(6)
C26 N2 C27 O4 33.6(9)
C16 N2 C27 O4 -174.8(6)
C26 N2 C27 O5 -149.5(5)
C16 N2 C27 O5 2.1(8)
C27 O5 C28 C30 60.5(10)
C27 O5 C28 C29 -62.3(9)
C27 O5 C28 C31 -177.5(7)
